data_4514299
loop_
_publ_author_name
'Lanzi, Matteo'
'Ca\~neque, Tatiana'
'Marchi\`o, Luciano'
'Maggi, Raimondo'
'Bigi, Franca'
'Malacria, Max'
'Maestri, Giovanni'

_publ_section_title
;
 Alternative Routes to Tricyclic Cyclohexenes with Trinuclear Palladium
 Complexes
;
_journal_issue 1
_journal_name_full 'ACS Catalysis'
_journal_page_first 144
_journal_paper_doi 10.1021/acscatal.7b03366
_journal_volume 8
_journal_year 2017
_chemical_formula_moiety 'C18 H18 O2 S2'
_chemical_formula_sum 'C18 H18 O2 S2'
_chemical_formula_weight 330.44
_space_group_crystal_system monoclinic
_space_group_IT_number 15
_space_group_name_Hall '-C 2yc'
_space_group_name_H-M_alt 'C 1 2/c 1'
_symmetry_space_group_name_Hall '-C 2yc'
_symmetry_space_group_name_H-M 'C 1 2/c 1'
_atom_sites_solution_hydrogens geom
_atom_sites_solution_primary dual
_audit_creation_date 2017-03-27
_audit_creation_method
;
Olex2 1.2
(compiled 2017.03.02 svn.r3394 for OlexSys, GUI svn.r5324)
;
_cell_angle_alpha 90
_cell_angle_beta 91.375(2)
_cell_angle_gamma 90
_cell_formula_units_Z 8
_cell_length_a 18.468(3)
_cell_length_b 5.7696(8)
_cell_length_c 29.486(4)
_cell_measurement_reflns_used 4799
_cell_measurement_temperature 296(2)
_cell_measurement_theta_max 25.479
_cell_measurement_theta_min 2.575
_cell_volume 3140.9(8)
_computing_cell_refinement 'SAINT V8.18C (?, 2016)'
_computing_data_collection Smart
_computing_data_reduction 'SAINT V8.18C (?, 2016)'
_computing_molecular_graphics 'Olex2 (Dolomanov et al., 2009)'
_computing_publication_material 'Olex2 (Dolomanov et al., 2009)'
_computing_structure_refinement 'ShelXL (Sheldrick, 2015)'
_computing_structure_solution 'ShelXT (Sheldrick, 2015)'
_diffrn_ambient_temperature 296.15
_diffrn_measured_fraction_theta_full 1.000
_diffrn_measured_fraction_theta_max 0.998
_diffrn_measurement_device_type 'Bruker smart Breeze CCD'
_diffrn_measurement_method 'theta & omega scan'
_diffrn_radiation_type MoK\a
_diffrn_radiation_wavelength 0.71073
_diffrn_reflns_av_R_equivalents 0.0440
_diffrn_reflns_av_unetI/netI 0.0305
_diffrn_reflns_Laue_measured_fraction_full 1.000
_diffrn_reflns_Laue_measured_fraction_max 0.998
_diffrn_reflns_limit_h_max 22
_diffrn_reflns_limit_h_min -22
_diffrn_reflns_limit_k_max 7
_diffrn_reflns_limit_k_min -7
_diffrn_reflns_limit_l_max 36
_diffrn_reflns_limit_l_min -36
_diffrn_reflns_number 18328
_diffrn_reflns_point_group_measured_fraction_full 1.000
_diffrn_reflns_point_group_measured_fraction_max 0.998
_diffrn_reflns_theta_full 26.000
_diffrn_reflns_theta_max 26.478
_diffrn_reflns_theta_min 1.382
_diffrn_source 'sealed tube'
_exptl_absorpt_coefficient_mu 0.343
_exptl_absorpt_correction_T_max 0.7454
_exptl_absorpt_correction_T_min 0.6391
_exptl_absorpt_correction_type multi-scan
_exptl_absorpt_process_details
;
SADABS-2008/1 (Bruker,2008) was used for absorption correction.
wR2(int) was 0.1310 before and 0.0530 after correction.
The Ratio of minimum to maximum transmission is 0.8574.
The \l/2 correction factor is 0.0015.
;
_exptl_crystal_colour colorless
_exptl_crystal_density_diffrn 1.398
_exptl_crystal_description block
_exptl_crystal_F_000 1392
_exptl_crystal_size_max 0.32
_exptl_crystal_size_mid 0.27
_exptl_crystal_size_min 0.16
_refine_diff_density_max 0.173
_refine_diff_density_min -0.146
_refine_diff_density_rms 0.034
_refine_ls_extinction_coef 0.0016(3)
_refine_ls_extinction_expression Fc^*^=kFc[1+0.001xFc^2^\l^3^/sin(2\q)]^-1/4^
_refine_ls_extinction_method 'SHELXL-2014/7 (Sheldrick 2014'
_refine_ls_goodness_of_fit_ref 1.002
_refine_ls_hydrogen_treatment constr
_refine_ls_matrix_type full
_refine_ls_number_parameters 247
_refine_ls_number_reflns 3242
_refine_ls_number_restraints 270
_refine_ls_restrained_S_all 0.977
_refine_ls_R_factor_all 0.0491
_refine_ls_R_factor_gt 0.0374
_refine_ls_shift/su_max 0.000
_refine_ls_shift/su_mean 0.000
_refine_ls_structure_factor_coef Fsqd
_refine_ls_weighting_details 'w=1/[\s^2^(Fo^2^)+(0.0410P)^2^+2.1046P] where P=(Fo^2^+2Fc^2^)/3'
_refine_ls_weighting_scheme calc
_refine_ls_wR_factor_gt 0.0903
_refine_ls_wR_factor_ref 0.0999
_reflns_Friedel_coverage 0.000
_reflns_number_gt 2606
_reflns_number_total 3242
_reflns_threshold_expression 'I > 2\s(I)'
_cod_data_source_file cs7b03366_si_002.cif
_cod_data_source_block lm112
_cod_depositor_comments 'Adding full bibliography for 4514299--4514300.cif.'
_cod_original_cell_volume 3141.0(8)
_cod_database_code 4514299
_shelx_shelxl_version_number 2014/7
_shelx_space_group_comment
;
The symmetry employed for this shelxl refinement is uniquely defined
by the following loop, which should always be used as a source of
symmetry information in preference to the above space-group names.
They are only intended as comments.
;
_olex2_refinement_description
;
1. Fixed Uiso
 At 1.2 times of:
  All C(H) groups, All C(H,H) groups
2. Restrained distances
 S1-C11 = S1-C12 = S1A-C11A = S1A-C12A
 1.71 with sigma of 0.02
 C14-C13 = C14A-C13A
 1.48 with sigma of 0.02
 C14-C11 = C14A-C11A = C13A-C12A = C13-C12
 1.34 with sigma of 0.02
 C6-C11 = C6-C11A
 1.5 with sigma of 0.02
 C17-C16 = C17A-C16A
 1.48 with sigma of 0.02
 C5-C15A = C5-C15
 1.5 with sigma of 0.02
 S2-C15 = S2-C18 = S2A-C15A = S2A-C18A
 1.71 with sigma of 0.02
 C16A-C15A = C18A-C17A = C16-C15 = C18-C17
 1.34 with sigma of 0.02
3. Uiso/Uaniso restraints and constraints
S1 \\sim C11 \\sim C14 \\sim C13 \\sim C12 \\sim S1A \\sim C11A \\sim C12A
\\sim C13A \\sim C14A: within 1.7A with sigma of 0.04 and sigma for terminal
atoms of 0.08
C15 \\sim S2 \\sim C16 \\sim C17 \\sim C18 \\sim C15A \\sim C16A \\sim C17A
\\sim C18A \\sim S2A: within 1.7A with sigma of 0.04 and sigma for terminal
atoms of 0.08
Uanis(C17) = Uanis(C18A)
Uanis(C17A) = Uanis(C18)
Uanis(C13A) = Uanis(C12)
Uanis(C12A) = Uanis(C13)
Uanis(C15A) = Uanis(C15) = Uanis(C11A) = Uanis(C11)
4. Others
 Sof(S1A)=Sof(C11A)=Sof(C12A)=Sof(H12A)=Sof(C13A)=Sof(H13A)=Sof(C14A)=
 Sof(H14A)=1-FVAR(1)
 Sof(S1)=Sof(C11)=Sof(C14)=Sof(H14)=Sof(C13)=Sof(H13)=Sof(C12)=Sof(H12)=FVAR(1)
 Sof(C15A)=Sof(C16A)=Sof(H16A)=Sof(C17A)=Sof(H17A)=Sof(C18A)=Sof(H18A)=
 Sof(S2A)=1-FVAR(2)
 Sof(C15)=Sof(S2)=Sof(C16)=Sof(H16)=Sof(C17)=Sof(H17)=Sof(C18)=Sof(H18)=FVAR(2)
 Fixed X: C15A(0.45197)
 Fixed Y: C15A(0.231668)
 Fixed Z: C15A(0.41768)
5.a Ternary CH refined with riding coordinates:
 C1(H1), C6(H6), C5(H5), C2(H2)
5.b Secondary CH2 refined with riding coordinates:
 C7(H7A,H7B), C10(H10A,H10B), C9(H9A,H9B), C8(H8A,H8B)
5.c Aromatic/amide H refined with riding coordinates:
 C16(H16), C17(H17), C18(H18), C14(H14), C13(H13), C12(H12), C12A(H12A),
 C13A(H13A), C14A(H14A), C16A(H16A), C17A(H17A), C18A(H18A)
;
_olex2_submission_special_instructions 'No special instructions were received'

loop_
_space_group_symop_operation_xyz
'x, y, z'
'-x, y, -z+1/2'
'x+1/2, y+1/2, z'
'-x+1/2, y+1/2, -z+1/2'
'-x, -y, -z'
'x, -y, z-1/2'
'-x+1/2, -y+1/2, -z'
'x+1/2, -y+1/2, z-1/2'

loop_
_atom_site_label
_atom_site_type_symbol
_atom_site_fract_x
_atom_site_fract_y
_atom_site_fract_z
_atom_site_U_iso_or_equiv
_atom_site_adp_type
_atom_site_occupancy
_atom_site_site_symmetry_order
_atom_site_calc_flag
_atom_site_refinement_flags_posn
_atom_site_refinement_flags_adp
_atom_site_refinement_flags_occupancy
_atom_site_disorder_assembly
_atom_site_disorder_group
O2 O 0.67451(6) 0.0783(2) 0.46382(4) 0.0600(4) Uani 1 1 d . . . . .
O1 O 0.63762(7) 0.7659(2) 0.31569(5) 0.0629(4) Uani 1 1 d . . . . .
C1 C 0.55998(8) 0.4816(3) 0.34341(5) 0.0365(3) Uani 1 1 d . . . . .
H1 H 0.5408 0.5757 0.3681 0.044 Uiso 1 1 calc R . . . .
C6 C 0.51311(8) 0.2655(3) 0.33872(5) 0.0381(3) Uani 1 1 d D . . . .
H6 H 0.5408 0.1595 0.3198 0.046 Uiso 1 1 calc R . . A 3
C5 C 0.50963(8) 0.1421(3) 0.38656(5) 0.0371(3) Uani 1 1 d D . . . .
H5 H 0.4993 -0.0221 0.3808 0.045 Uiso 1 1 calc R . . B 1
C7 C 0.57251(9) 0.6406(3) 0.30339(6) 0.0470(4) Uani 1 1 d . . . . .
H7A H 0.5790 0.5519 0.2758 0.056 Uiso 1 1 calc R . . . .
H7B H 0.5321 0.7460 0.2988 0.056 Uiso 1 1 calc R . . . .
C10 C 0.60056(9) 0.0199(3) 0.45330(6) 0.0496(4) Uani 1 1 d . . . . .
H10A H 0.5694 0.0647 0.4778 0.060 Uiso 1 1 calc R . . . .
H10B H 0.5954 -0.1454 0.4481 0.060 Uiso 1 1 calc R . . . .
C9 C 0.70121(9) 0.2351(3) 0.43062(6) 0.0540(5) Uani 1 1 d . . . . .
H9A H 0.7415 0.1670 0.4148 0.065 Uiso 1 1 calc R . . . .
H9B H 0.7172 0.3787 0.4447 0.065 Uiso 1 1 calc R . . . .
C8 C 0.67379(9) 0.6527(3) 0.35337(6) 0.0540(5) Uani 1 1 d . . . . .
H8A H 0.6676 0.7396 0.3812 0.065 Uiso 1 1 calc R . . . .
H8B H 0.7252 0.6366 0.3480 0.065 Uiso 1 1 calc R . . . .
C4 C 0.58204(8) 0.1536(3) 0.41108(5) 0.0386(3) Uani 1 1 d . . . . .
C3 C 0.63858(8) 0.2774(3) 0.39867(5) 0.0404(4) Uani 1 1 d . . . . .
C2 C 0.63769(8) 0.4171(3) 0.35618(5) 0.0414(4) Uani 1 1 d . . . . .
H2 H 0.6565 0.3199 0.3319 0.050 Uiso 1 1 calc R . . . .
C15 C 0.44904(14) 0.2345(5) 0.41421(9) 0.0372(3) Uani 0.567(3) 1 d D U P C 1
S2 S 0.45641(14) 0.4903(5) 0.44414(9) 0.0501(4) Uani 0.567(3) 1 d D U P C 1
C16 C 0.3820(5) 0.144(2) 0.4216(4) 0.068(4) Uani 0.567(3) 1 d D U P C 1
H16 H 0.3681 0.0009 0.4099 0.082 Uiso 0.567(3) 1 calc R . P C 1
C17 C 0.3338(10) 0.282(4) 0.4483(9) 0.0538(16) Uani 0.567(3) 1 d D U P C 1
H17 H 0.2860 0.2452 0.4543 0.065 Uiso 0.567(3) 1 calc R . P C 1
C18 C 0.3688(4) 0.474(3) 0.4633(6) 0.0477(14) Uani 0.567(3) 1 d D U P C 1
H18 H 0.3481 0.5844 0.4819 0.057 Uiso 0.567(3) 1 calc R . P C 1
S1 S 0.39597(11) 0.1226(3) 0.28398(6) 0.0609(3) Uani 0.673(3) 1 d D U P D 2
C11 C 0.4370(2) 0.3229(6) 0.31883(15) 0.0372(3) Uani 0.673(3) 1 d D U P D 2
C14 C 0.3962(6) 0.513(2) 0.3295(4) 0.070(3) Uani 0.673(3) 1 d D U P D 2
H14 H 0.4102 0.6334 0.3488 0.084 Uiso 0.673(3) 1 calc R . P D 2
C13 C 0.3259(2) 0.4924(7) 0.30456(14) 0.0557(10) Uani 0.673(3) 1 d D U P D 2
H13 H 0.2901 0.6058 0.3051 0.067 Uiso 0.673(3) 1 calc R . P D 2
C12 C 0.3188(2) 0.2926(8) 0.28107(14) 0.0571(10) Uani 0.673(3) 1 d D U P D 2
H12 H 0.2768 0.2507 0.2650 0.069 Uiso 0.673(3) 1 calc R . P D 2
S1A S 0.3853(4) 0.5135(10) 0.3269(2) 0.0643(12) Uani 0.327(3) 1 d D U P D 3
C11A C 0.4447(4) 0.2817(13) 0.3172(3) 0.0372(3) Uani 0.327(3) 1 d D U P D 3
C12A C 0.3196(6) 0.4045(19) 0.2942(4) 0.0557(10) Uani 0.327(3) 1 d D U P D 3
H12A H 0.2746 0.4755 0.2906 0.067 Uiso 0.327(3) 1 calc R . P D 3
C13A C 0.3367(5) 0.2031(17) 0.2731(3) 0.0571(10) Uani 0.327(3) 1 d D U P D 3
H13A H 0.3081 0.1246 0.2518 0.069 Uiso 0.327(3) 1 calc R . P D 3
C14A C 0.4084(9) 0.132(3) 0.2903(6) 0.104(7) Uani 0.327(3) 1 d D U P D 3
H14A H 0.4280 -0.0107 0.2827 0.125 Uiso 0.327(3) 1 calc R . P D 3
C15A C 0.4520 0.2317 0.4177 0.0372(3) Uani 0.433(3) 1 d D U P C 4
C16A C 0.4581(8) 0.426(2) 0.4431(5) 0.066(4) Uani 0.433(3) 1 d D U P C 4
H16A H 0.4996 0.5164 0.4471 0.079 Uiso 0.433(3) 1 calc R . P C 4
C17A C 0.3875(6) 0.470(4) 0.4632(8) 0.0477(14) Uani 0.433(3) 1 d D U P C 4
H17A H 0.3774 0.5989 0.4810 0.057 Uiso 0.433(3) 1 calc R . P C 4
C18A C 0.3399(14) 0.305(5) 0.4533(11) 0.0538(16) Uani 0.433(3) 1 d D U P C 4
H18A H 0.2937 0.3023 0.4651 0.065 Uiso 0.433(3) 1 calc R . P C 4
S2A S 0.36951(17) 0.1014(7) 0.41742(13) 0.0496(6) Uani 0.433(3) 1 d D U P C 4

loop_
_atom_site_aniso_label
_atom_site_aniso_U_11
_atom_site_aniso_U_22
_atom_site_aniso_U_33
_atom_site_aniso_U_23
_atom_site_aniso_U_13
_atom_site_aniso_U_12
O2 0.0401(6) 0.0812(9) 0.0585(8) 0.0247(7) -0.0071(5) 0.0005(6)
O1 0.0603(8) 0.0582(8) 0.0699(9) 0.0225(7) -0.0024(6) -0.0148(6)
C1 0.0385(8) 0.0354(8) 0.0360(8) 0.0005(6) 0.0039(6) 0.0023(6)
C6 0.0407(8) 0.0361(8) 0.0373(8) -0.0024(6) -0.0001(6) 0.0015(6)
C5 0.0381(8) 0.0324(8) 0.0408(8) 0.0021(6) 0.0001(6) -0.0003(6)
C7 0.0500(9) 0.0453(9) 0.0458(9) 0.0050(7) 0.0037(7) 0.0000(7)
C10 0.0405(9) 0.0586(11) 0.0496(10) 0.0127(8) -0.0016(7) 0.0014(8)
C9 0.0391(9) 0.0653(12) 0.0576(11) 0.0130(9) -0.0009(8) 0.0019(8)
C8 0.0454(9) 0.0584(11) 0.0584(11) 0.0117(9) 0.0034(8) -0.0083(8)
C4 0.0360(8) 0.0382(8) 0.0415(8) 0.0033(7) 0.0030(6) 0.0060(6)
C3 0.0332(8) 0.0428(9) 0.0452(9) 0.0021(7) 0.0032(6) 0.0052(6)
C2 0.0367(8) 0.0437(9) 0.0441(9) 0.0026(7) 0.0071(6) 0.0023(7)
C15 0.0363(7) 0.0389(8) 0.0361(6) 0.0046(6) -0.0026(5) 0.0012(5)
S2 0.0460(7) 0.0565(10) 0.0479(7) -0.0129(6) 0.0036(5) 0.0002(6)
C16 0.072(6) 0.055(5) 0.077(4) 0.005(3) -0.005(4) -0.007(3)
C17 0.036(3) 0.069(4) 0.057(5) 0.0115(18) 0.004(3) -0.002(2)
C18 0.033(4) 0.0618(13) 0.0484(10) 0.0001(9) 0.009(4) 0.009(4)
S1 0.0738(8) 0.0575(6) 0.0507(6) -0.0008(5) -0.0155(6) -0.0200(5)
C11 0.0363(7) 0.0389(8) 0.0361(6) 0.0046(6) -0.0026(5) 0.0012(5)
C14 0.048(4) 0.096(6) 0.064(4) 0.026(3) -0.029(3) -0.007(3)
C13 0.0478(15) 0.070(3) 0.049(2) 0.0076(18) -0.0064(14) 0.003(2)
C12 0.045(2) 0.077(3) 0.049(2) 0.000(2) -0.0074(16) -0.0116(18)
S1A 0.058(2) 0.073(2) 0.061(2) 0.0151(15) -0.0021(18) 0.0256(17)
C11A 0.0363(7) 0.0389(8) 0.0361(6) 0.0046(6) -0.0026(5) 0.0012(5)
C12A 0.0478(15) 0.070(3) 0.049(2) 0.0076(18) -0.0064(14) 0.003(2)
C13A 0.045(2) 0.077(3) 0.049(2) 0.000(2) -0.0074(16) -0.0116(18)
C14A 0.095(9) 0.127(12) 0.089(10) 0.028(7) -0.045(6) -0.007(7)
C15A 0.0363(7) 0.0389(8) 0.0361(6) 0.0046(6) -0.0026(5) 0.0012(5)
C16A 0.052(4) 0.085(9) 0.061(5) 0.013(5) 0.025(3) 0.024(5)
C17A 0.033(4) 0.0618(13) 0.0484(10) 0.0001(9) 0.009(4) 0.009(4)
C18A 0.036(3) 0.069(4) 0.057(5) 0.0115(18) 0.004(3) -0.002(2)
S2A 0.0348(7) 0.0540(13) 0.0603(10) 0.0062(8) 0.0055(7) -0.0055(8)

loop_
_atom_type_symbol
_atom_type_description
_atom_type_scat_dispersion_real
_atom_type_scat_dispersion_imag
_atom_type_scat_source
C C 0.0033 0.0016 'International Tables Vol C Tables 4.2.6.8 and 6.1.1.4'
H H 0.0000 0.0000 'International Tables Vol C Tables 4.2.6.8 and 6.1.1.4'
O O 0.0106 0.0060 'International Tables Vol C Tables 4.2.6.8 and 6.1.1.4'
S S 0.1246 0.1234 'International Tables Vol C Tables 4.2.6.8 and 6.1.1.4'

loop_
_geom_angle_atom_site_label_1
_geom_angle_atom_site_label_2
_geom_angle_atom_site_label_3
_geom_angle
C9 O2 C10 110.07(12)
C8 O1 C7 109.62(12)
C6 C1 H1 107.9
C7 C1 H1 107.9
C7 C1 C6 121.44(13)
C7 C1 C2 100.38(12)
C2 C1 H1 107.9
C2 C1 C6 110.67(12)
C1 C6 H6 105.1
C1 C6 C5 108.82(12)
C1 C6 C11 111.67(18)
C5 C6 H6 105.1
C11 C6 C5 112.2(2)
C11A C6 C1 119.4(3)
C11A C6 H6 105.1
C11A C6 C5 112.2(4)
C6 C5 H5 107.0
C4 C5 C6 110.69(12)
C4 C5 H5 107.0
C4 C5 C15A 108.87(11)
C15 C5 C6 111.82(15)
C15 C5 H5 107.0
C15 C5 C4 112.91(15)
C15A C5 C6 115.53(11)
O1 C7 C1 104.44(13)
O1 C7 H7A 110.9
O1 C7 H7B 110.9
C1 C7 H7A 110.9
C1 C7 H7B 110.9
H7A C7 H7B 108.9
O2 C10 H10A 110.8
O2 C10 H10B 110.8
O2 C10 C4 104.84(13)
H10A C10 H10B 108.9
C4 C10 H10A 110.8
C4 C10 H10B 110.8
O2 C9 H9A 110.7
O2 C9 H9B 110.7
O2 C9 C3 105.11(13)
H9A C9 H9B 108.8
C3 C9 H9A 110.7
C3 C9 H9B 110.7
O1 C8 H8A 110.8
O1 C8 H8B 110.8
O1 C8 C2 104.61(14)
H8A C8 H8B 108.9
C2 C8 H8A 110.8
C2 C8 H8B 110.8
C10 C4 C5 123.97(13)
C3 C4 C5 126.03(14)
C3 C4 C10 109.99(14)
C4 C3 C9 109.96(14)
C4 C3 C2 122.11(14)
C2 C3 C9 127.70(14)
C1 C2 H2 108.0
C8 C2 C1 100.39(13)
C8 C2 H2 108.0
C3 C2 C1 109.39(12)
C3 C2 C8 122.34(14)
C3 C2 H2 108.0
C5 C15 S2 122.2(2)
C16 C15 C5 130.0(5)
C16 C15 S2 107.8(5)
C15 S2 C18 93.2(5)
C15 C16 H16 121.6
C15 C16 C17 116.7(11)
C17 C16 H16 121.6
C16 C17 H17 125.3
C18 C17 C16 109.5(14)
C18 C17 H17 125.3
S2 C18 H18 123.7
C17 C18 S2 112.6(12)
C17 C18 H18 123.7
C11 S1 C12 89.9(2)
C6 C11 S1 117.9(2)
C14 C11 C6 125.7(6)
C14 C11 S1 116.2(6)
C11 C14 H14 126.3
C11 C14 C13 107.5(9)
C13 C14 H14 126.3
C14 C13 H13 123.3
C12 C13 C14 113.4(6)
C12 C13 H13 123.3
S1 C12 H12 123.6
C13 C12 S1 112.9(3)
C13 C12 H12 123.6
C12A S1A C11A 93.9(6)
C6 C11A S1A 122.3(6)
C14A C11A C6 131.1(9)
C14A C11A S1A 106.3(10)
S1A C12A H12A 122.7
C13A C12A S1A 114.5(9)
C13A C12A H12A 122.7
C12A C13A H13A 126.3
C12A C13A C14A 107.4(11)
C14A C13A H13A 126.3
C11A C14A C13A 117.4(14)
C11A C14A H14A 121.3
C13A C14A H14A 121.3
C5 C15A S2A 119.35(13)
C16A C15A C5 124.6(6)
C16A C15A S2A 115.7(6)
C15A C16A H16A 126.2
C15A C16A C17A 107.7(12)
C17A C16A H16A 126.2
C16A C17A H17A 123.9
C18A C17A C16A 112.2(18)
C18A C17A H17A 123.9
C17A C18A H18A 122.7
C17A C18A S2A 114.7(18)
S2A C18A H18A 122.7
C18A S2A C15A 89.6(9)

loop_
_geom_bond_atom_site_label_1
_geom_bond_atom_site_label_2
_geom_bond_distance
O2 C10 1.4336(19)
O2 C9 1.429(2)
O1 C7 1.442(2)
O1 C8 1.439(2)
C1 H1 0.9800
C1 C6 1.522(2)
C1 C7 1.517(2)
C1 C2 1.521(2)
C6 H6 0.9800
C6 C5 1.583(2)
C6 C11 1.546(4)
C6 C11A 1.404(8)
C5 H5 0.9800
C5 C4 1.506(2)
C5 C15 1.498(3)
C5 C15A 1.5133(15)
C7 H7A 0.9700
C7 H7B 0.9700
C10 H10A 0.9700
C10 H10B 0.9700
C10 C4 1.497(2)
C9 H9A 0.9700
C9 H9B 0.9700
C9 C3 1.494(2)
C8 H8A 0.9700
C8 H8B 0.9700
C8 C2 1.517(2)
C4 C3 1.324(2)
C3 C2 1.490(2)
C2 H2 0.9800
C15 S2 1.723(3)
C15 C16 1.365(9)
S2 C18 1.729(8)
C16 H16 0.9300
C16 C17 1.444(14)
C17 H17 0.9300
C17 C18 1.347(12)
C18 H18 0.9300
S1 C11 1.711(4)
S1 C12 1.731(4)
C11 C14 1.372(10)
C14 H14 0.9300
C14 C13 1.482(11)
C13 H13 0.9300
C13 C12 1.349(5)
C12 H12 0.9300
S1A C11A 1.756(8)
S1A C12A 1.657(11)
C11A C14A 1.340(14)
C12A H12A 0.9300
C12A C13A 1.358(11)
C13A H13A 0.9300
C13A C14A 1.464(15)
C14A H14A 0.9300
C15A C16A 1.354(10)
C15A S2A 1.698(4)
C16A H16A 0.9300
C16A C17A 1.467(14)
C17A H17A 0.9300
C17A C18A 1.325(16)
C18A H18A 0.9300
C18A S2A 1.681(15)
